data_4027952
loop_
_publ_author_name
'Laura G\'omez'
'Merc\`e Canta'
'David Font'
'Irene Prat'
'Xavi Ribas'
'Miquel Costas'

_publ_section_title
;
 Regioselective Oxidation of Nonactivated Alkyl C-H Groups Using Highly
 Structured Non-Heme Iron Catalysts
;
_journal_name_full 'Journal of Organic Chemistry'
_journal_page_first 1421
_journal_page_last 1433
_journal_paper_doi 10.1021/jo302196q
_journal_volume 78
_journal_year 2013
_chemical_absolute_configuration ad
_chemical_formula_moiety 'C36 H46 F6 Fe N4 O6 S2'
_chemical_formula_sum 'C36 H46 F6 Fe N4 O6 S2'
_chemical_formula_weight 864.74
_chemical_name_systematic
; 
 ? 
;
_space_group_IT_number 18
_symmetry_cell_setting orthorhombic
_symmetry_space_group_name_Hall 'P 2 2ab'
_symmetry_space_group_name_H-M 'P 21 21 2'
_atom_sites_solution_hydrogens geom
_atom_sites_solution_primary direct
_atom_sites_solution_secondary difmap
_audit_creation_method SHELXL-97
_cell_angle_alpha 90.00
_cell_angle_beta 90.00
_cell_angle_gamma 90.00
_cell_formula_units_Z 4
_cell_length_a 15.398(2)
_cell_length_b 26.204(3)
_cell_length_c 10.6011(14)
_cell_measurement_reflns_used 5329
_cell_measurement_temperature 300(2)
_cell_measurement_theta_max 16.88
_cell_measurement_theta_min 2.33
_cell_volume 4277.4(9)
_computing_cell_refinement 'Bruker SMART'
_computing_data_collection 'Bruker SMART'
_computing_data_reduction 'Bruker SAINT+'
_computing_molecular_graphics 'Bruker SHELXTL'
_computing_publication_material 'Bruker SHELXTL'
_computing_structure_refinement 'Bruker SHELXTL'
_computing_structure_solution 'Bruker SHELXTL'
_diffrn_ambient_temperature 300(2)
_diffrn_measured_fraction_theta_full 0.997
_diffrn_measured_fraction_theta_max 0.997
_diffrn_measurement_device_type ccd
_diffrn_measurement_method 'phi and omega scans'
_diffrn_radiation_monochromator graphite
_diffrn_radiation_source 'fine-focus sealed tube'
_diffrn_radiation_type MoK\a
_diffrn_radiation_wavelength 0.71073
_diffrn_reflns_av_R_equivalents 0.1084
_diffrn_reflns_av_sigmaI/netI 0.1074
_diffrn_reflns_limit_h_max 20
_diffrn_reflns_limit_h_min -20
_diffrn_reflns_limit_k_max 34
_diffrn_reflns_limit_k_min -34
_diffrn_reflns_limit_l_max 14
_diffrn_reflns_limit_l_min -14
_diffrn_reflns_number 67855
_diffrn_reflns_theta_full 28.28
_diffrn_reflns_theta_max 28.28
_diffrn_reflns_theta_min 1.92
_exptl_absorpt_coefficient_mu 0.537
_exptl_absorpt_correction_T_max 1.0
_exptl_absorpt_correction_T_min 0.809099
_exptl_absorpt_correction_type empirical
_exptl_absorpt_process_details 'SADABS v2.10, BRUKER 2001'
_exptl_crystal_colour 'pale yellow'
_exptl_crystal_density_diffrn 1.610
_exptl_crystal_description block
_exptl_crystal_F_000 2152
_exptl_crystal_size_max 0.4
_exptl_crystal_size_mid 0.3
_exptl_crystal_size_min 0.3
_refine_diff_density_max 0.353
_refine_diff_density_min -0.207
_refine_diff_density_rms 0.049
_refine_ls_abs_structure_details 'Flack H D (1983), Acta Cryst. A39, 876-881'
_refine_ls_abs_structure_Flack -0.012(18)
_refine_ls_extinction_method none
_refine_ls_goodness_of_fit_ref 0.967
_refine_ls_hydrogen_treatment constr
_refine_ls_matrix_type full
_refine_ls_number_parameters 500
_refine_ls_number_reflns 10554
_refine_ls_number_restraints 0
_refine_ls_restrained_S_all 0.967
_refine_ls_R_factor_all 0.1112
_refine_ls_R_factor_gt 0.0596
_refine_ls_shift/su_max 0.000
_refine_ls_shift/su_mean 0.000
_refine_ls_structure_factor_coef Fsqd
_refine_ls_weighting_details 'calc w=1/[\s^2^(Fo^2^)+(0.0597P)^2^+0.0000P] where P=(Fo^2^+2Fc^2^)/3'
_refine_ls_weighting_scheme calc
_refine_ls_wR_factor_gt 0.1301
_refine_ls_wR_factor_ref 0.1467
_reflns_number_gt 6094
_reflns_number_total 10554
_reflns_threshold_expression >2sigma(I)
_cod_data_source_file jo302196q_si_003.cif
_cod_data_source_block lgl9p95
_cod_original_cell_volume 4277.4(10)
_cod_database_code 4027952

loop_
_symmetry_equiv_pos_as_xyz
'x, y, z'
'-x, -y, z'
'-x+1/2, y+1/2, -z'
'x+1/2, -y+1/2, -z'

loop_
_atom_site_label
_atom_site_type_symbol
_atom_site_fract_x
_atom_site_fract_y
_atom_site_fract_z
_atom_site_U_iso_or_equiv
_atom_site_adp_type
_atom_site_occupancy
_atom_site_symmetry_multiplicity
_atom_site_calc_flag
_atom_site_refinement_flags
Fe1 Fe 0.66601(3) 0.23948(2) 0.21138(5) 0.04413(15) Uani 1 1 d .
S1 S 0.48240(7) 0.30171(5) 0.31677(10) 0.0647(3) Uani 1 1 d .
C1 C 0.6362(2) 0.33196(15) 0.0247(3) 0.0455(9) Uani 1 1 d .
H1A H 0.5958 0.3434 0.0834 0.055 Uiso 1 1 calc R
N1 N 0.6717(2) 0.28595(11) 0.0410(3) 0.0451(7) Uani 1 1 d .
O1 O 0.57104(17) 0.29042(12) 0.2830(3) 0.0665(8) Uani 1 1 d .
F1 F 0.4257(2) 0.35485(16) 0.5082(3) 0.1218(13) Uani 1 1 d .
S2 S 0.53098(7) 0.16156(5) 0.03578(11) 0.0600(3) Uani 1 1 d .
N2 N 0.7837(2) 0.20943(11) 0.1162(3) 0.0482(8) Uani 1 1 d .
F2 F 0.5367(2) 0.30924(15) 0.5475(3) 0.1054(11) Uani 1 1 d .
C2 C 0.6572(2) 0.36372(14) -0.0769(4) 0.0471(9) Uani 1 1 d .
O2 O 0.4396(2) 0.33611(19) 0.2316(4) 0.1150(15) Uani 1 1 d .
N3 N 0.76879(19) 0.27916(11) 0.3221(3) 0.0458(8) Uani 1 1 d .
C3 C 0.6195(3) 0.41523(17) -0.0986(4) 0.0656(12) Uani 1 1 d .
H3A H 0.5741 0.4260 -0.0395 0.079 Uiso 1 1 calc R
O3 O 0.4319(2) 0.25914(16) 0.3565(4) 0.0969(12) Uani 1 1 d .
F3 F 0.5505(3) 0.37711(15) 0.4387(4) 0.1301(14) Uani 1 1 d .
N4 N 0.6662(2) 0.19741(12) 0.3882(3) 0.0563(8) Uani 1 1 d .
O4 O 0.5861(2) 0.18093(11) 0.1350(3) 0.0692(9) Uani 1 1 d .
F4 F 0.6210(3) 0.07845(14) 0.0444(6) 0.168(2) Uani 1 1 d .
C4 C 0.5982(4) 0.4203(2) -0.2376(5) 0.0929(18) Uani 1 1 d .
H4A H 0.5594 0.4483 -0.2576 0.111 Uiso 1 1 calc R
H4B H 0.5796 0.3888 -0.2773 0.111 Uiso 1 1 calc R
O5 O 0.5663(2) 0.16991(16) -0.0903(3) 0.0952(12) Uani 1 1 d .
F5 F 0.4949(3) 0.06776(15) -0.0267(4) 0.1372(14) Uani 1 1 d .
C5 C 0.6958(4) 0.4327(2) -0.2554(5) 0.0966(19) Uani 1 1 d .
H5A H 0.7080 0.4579 -0.3213 0.116 Uiso 1 1 calc R
O6 O 0.4410(2) 0.17132(16) 0.0522(4) 0.0997(12) Uani 1 1 d .
F6 F 0.5090(3) 0.07988(14) 0.1670(4) 0.1388(16) Uani 1 1 d .
C6 C 0.7486(4) 0.3835(2) -0.2658(5) 0.0896(17) Uani 1 1 d .
H6A H 0.7392 0.3680 -0.3477 0.107 Uiso 1 1 calc R
H6B H 0.8100 0.3912 -0.2575 0.107 Uiso 1 1 calc R
C7 C 0.7208(3) 0.34671(16) -0.1620(3) 0.0536(10) Uani 1 1 d .
C8 C 0.7567(2) 0.29953(16) -0.1450(3) 0.0485(10) Uani 1 1 d .
H8A H 0.7978 0.2875 -0.2018 0.058 Uiso 1 1 calc R
C9 C 0.7322(2) 0.26988(14) -0.0446(4) 0.0455(9) Uani 1 1 d .
C10 C 0.6957(4) 0.45415(17) -0.1212(6) 0.0837(16) Uani 1 1 d .
C11 C 0.7776(4) 0.4496(2) -0.0366(8) 0.117(2) Uani 1 1 d .
H11A H 0.8216 0.4725 -0.0669 0.176 Uiso 1 1 calc R
H11B H 0.7990 0.4153 -0.0393 0.176 Uiso 1 1 calc R
H11C H 0.7628 0.4584 0.0487 0.176 Uiso 1 1 calc R
C12 C 0.6637(5) 0.50988(19) -0.1152(7) 0.135(3) Uani 1 1 d .
H12A H 0.7073 0.5320 -0.1497 0.202 Uiso 1 1 calc R
H12B H 0.6527 0.5191 -0.0291 0.202 Uiso 1 1 calc R
H12C H 0.6111 0.5132 -0.1632 0.202 Uiso 1 1 calc R
C13 C 0.7685(3) 0.21744(15) -0.0204(4) 0.0527(10) Uani 1 1 d .
H13A H 0.7281 0.1919 -0.0513 0.063 Uiso 1 1 calc R
H13B H 0.8227 0.2134 -0.0658 0.063 Uiso 1 1 calc R
C14 C 0.8090(3) 0.15602(15) 0.1431(4) 0.0594(11) Uani 1 1 d .
H14A H 0.7768 0.1328 0.0895 0.071 Uiso 1 1 calc R
H14B H 0.7967 0.1477 0.2304 0.071 Uiso 1 1 calc R
C15 C 0.9036(3) 0.15144(18) 0.1178(6) 0.0783(14) Uani 1 1 d .
H15A H 0.9137 0.1388 0.0331 0.094 Uiso 1 1 calc R
H15B H 0.9305 0.1283 0.1775 0.094 Uiso 1 1 calc R
C16 C 0.9404(3) 0.20521(18) 0.1327(5) 0.0642(12) Uani 1 1 d .
H16A H 0.9704 0.2157 0.0565 0.077 Uiso 1 1 calc R
H16B H 0.9808 0.2066 0.2028 0.077 Uiso 1 1 calc R
C17 C 0.8615(2) 0.23970(16) 0.1577(4) 0.0472(9) Uani 1 1 d .
H17A H 0.8662 0.2706 0.1060 0.057 Uiso 1 1 calc R
C18 C 0.8547(2) 0.25480(14) 0.2961(4) 0.0488(9) Uani 1 1 d .
H18A H 0.8609 0.2243 0.3488 0.059 Uiso 1 1 calc R
C19 C 0.9244(2) 0.29426(17) 0.3342(4) 0.0592(11) Uani 1 1 d .
H19A H 0.9482 0.2862 0.4166 0.071 Uiso 1 1 calc R
H19B H 0.9713 0.2948 0.2732 0.071 Uiso 1 1 calc R
C20 C 0.8777(3) 0.34499(18) 0.3370(6) 0.0862(17) Uani 1 1 d .
H20A H 0.9054 0.3690 0.2801 0.103 Uiso 1 1 calc R
H20B H 0.8784 0.3592 0.4215 0.103 Uiso 1 1 calc R
C21 C 0.7853(3) 0.33449(14) 0.2954(5) 0.0610(11) Uani 1 1 d .
H21A H 0.7449 0.3557 0.3419 0.073 Uiso 1 1 calc R
H21B H 0.7786 0.3415 0.2060 0.073 Uiso 1 1 calc R
C22 C 0.7466(3) 0.27146(14) 0.4579(4) 0.0466(9) Uani 1 1 d .
H22A H 0.7027 0.2960 0.4829 0.056 Uiso 1 1 calc R
H22B H 0.7979 0.2773 0.5091 0.056 Uiso 1 1 calc R
C23 C 0.7135(2) 0.21845(14) 0.4806(3) 0.0421(9) Uani 1 1 d .
C24 C 0.7306(3) 0.19226(15) 0.5898(3) 0.0466(9) Uani 1 1 d .
H24A H 0.7640 0.2076 0.6522 0.056 Uiso 1 1 calc R
C25 C 0.6991(3) 0.14325(14) 0.6090(3) 0.0461(9) Uani 1 1 d .
C26 C 0.7227(3) 0.11062(16) 0.7209(4) 0.0583(10) Uani 1 1 d .
H26A H 0.7037 0.1272 0.7979 0.070 Uiso 1 1 calc R
H26B H 0.7853 0.1066 0.7249 0.070 Uiso 1 1 calc R
C27 C 0.6798(3) 0.05807(15) 0.7099(4) 0.0624(11) Uani 1 1 d .
H27A H 0.6904 0.0346 0.7802 0.075 Uiso 1 1 calc R
C28 C 0.5813(3) 0.06751(18) 0.6755(5) 0.0680(13) Uani 1 1 d .
H28A H 0.5432 0.0390 0.6935 0.082 Uiso 1 1 calc R
H28B H 0.5577 0.0994 0.7071 0.082 Uiso 1 1 calc R
C29 C 0.6140(3) 0.06983(18) 0.5387(4) 0.0686(13) Uani 1 1 d .
H29A H 0.5745 0.0563 0.4744 0.082 Uiso 1 1 calc R
C30 C 0.6474(3) 0.12247(15) 0.5165(4) 0.0545(10) Uani 1 1 d .
C31 C 0.6337(3) 0.14999(18) 0.4075(4) 0.0683(13) Uani 1 1 d .
H31A H 0.6005 0.1353 0.3440 0.082 Uiso 1 1 calc R
C32 C 0.6911(4) 0.03494(17) 0.5756(5) 0.0799(16) Uani 1 1 d .
C33 C 0.6675(5) -0.02180(19) 0.5724(6) 0.112(2) Uani 1 1 d .
H33A H 0.7034 -0.0401 0.6310 0.168 Uiso 1 1 calc R
H33B H 0.6766 -0.0349 0.4889 0.168 Uiso 1 1 calc R
H33C H 0.6076 -0.0260 0.5954 0.168 Uiso 1 1 calc R
C34 C 0.7776(4) 0.0427(2) 0.5082(7) 0.117(3) Uani 1 1 d .
H34A H 0.8140 0.0134 0.5217 0.176 Uiso 1 1 calc R
H34B H 0.8058 0.0725 0.5411 0.176 Uiso 1 1 calc R
H34C H 0.7676 0.0469 0.4195 0.176 Uiso 1 1 calc R
C35 C 0.4990(3) 0.3380(3) 0.4599(6) 0.0858(16) Uani 1 1 d .
C36 C 0.5406(4) 0.0935(2) 0.0551(6) 0.0836(16) Uani 1 1 d .

loop_
_atom_site_aniso_label
_atom_site_aniso_U_11
_atom_site_aniso_U_22
_atom_site_aniso_U_33
_atom_site_aniso_U_23
_atom_site_aniso_U_13
_atom_site_aniso_U_12
Fe1 0.0383(3) 0.0451(3) 0.0490(3) 0.0070(3) 0.0014(2) -0.0023(2)
S1 0.0476(6) 0.0861(9) 0.0605(7) 0.0009(6) 0.0102(5) 0.0095(6)
C1 0.044(2) 0.048(2) 0.044(2) -0.0020(18) -0.0008(17) -0.0047(18)
N1 0.0465(17) 0.0404(17) 0.0484(17) 0.0050(14) 0.0024(16) 0.0008(15)
O1 0.0488(16) 0.084(2) 0.0669(18) 0.0020(17) 0.0127(15) 0.0102(15)
F1 0.092(2) 0.165(4) 0.108(3) -0.044(2) 0.031(2) 0.039(2)
S2 0.0505(6) 0.0649(7) 0.0645(7) -0.0039(6) -0.0129(5) 0.0029(5)
N2 0.0475(19) 0.0357(18) 0.061(2) -0.0007(15) 0.0033(16) 0.0004(15)
F2 0.098(2) 0.156(3) 0.0623(17) 0.000(2) -0.0057(17) 0.007(2)
C2 0.050(2) 0.037(2) 0.055(2) 0.0040(17) -0.0057(19) -0.0070(18)
O2 0.092(3) 0.163(4) 0.090(3) 0.026(3) -0.013(2) 0.052(3)
N3 0.0397(16) 0.0359(17) 0.062(2) 0.0002(14) 0.0067(15) -0.0015(13)
C3 0.076(3) 0.056(3) 0.065(3) 0.007(2) -0.004(2) 0.006(2)
O3 0.076(2) 0.113(3) 0.102(3) -0.013(2) 0.0210(19) -0.029(2)
F3 0.139(3) 0.103(3) 0.148(3) -0.022(2) 0.032(3) -0.035(3)
N4 0.060(2) 0.053(2) 0.0564(19) 0.0076(16) -0.0087(18) -0.0217(19)
O4 0.082(2) 0.064(2) 0.0617(18) 0.0033(15) -0.0172(16) -0.0210(16)
F4 0.100(3) 0.089(3) 0.314(7) -0.011(4) -0.007(4) 0.032(2)
C4 0.107(4) 0.089(4) 0.083(4) 0.030(3) -0.014(3) 0.014(3)
O5 0.096(3) 0.122(3) 0.068(2) 0.004(2) -0.005(2) -0.006(2)
F5 0.147(3) 0.096(3) 0.169(3) -0.046(3) -0.015(3) -0.039(2)
C5 0.136(5) 0.067(3) 0.087(4) 0.042(3) 0.027(4) 0.001(4)
O6 0.061(2) 0.118(3) 0.120(3) 0.009(3) -0.005(2) 0.017(2)
F6 0.195(4) 0.096(3) 0.125(3) 0.031(2) -0.030(3) -0.049(3)
C6 0.121(4) 0.077(4) 0.071(3) 0.028(3) 0.039(3) -0.003(3)
C7 0.071(3) 0.051(3) 0.039(2) 0.0058(18) 0.007(2) -0.014(2)
C8 0.053(2) 0.055(3) 0.037(2) -0.0039(19) 0.0124(17) -0.005(2)
C9 0.047(2) 0.041(2) 0.049(2) -0.0031(18) 0.0017(18) -0.0010(17)
C10 0.090(4) 0.042(3) 0.119(5) 0.008(3) 0.020(3) -0.009(3)
C11 0.082(4) 0.083(4) 0.186(7) -0.020(5) -0.001(5) -0.030(3)
C12 0.168(7) 0.048(3) 0.188(7) 0.026(4) 0.060(6) 0.004(4)
C13 0.049(2) 0.051(2) 0.058(3) -0.004(2) 0.004(2) 0.0011(19)
C14 0.063(3) 0.035(2) 0.080(3) 0.003(2) 0.001(2) 0.000(2)
C15 0.074(3) 0.053(3) 0.107(4) 0.004(3) 0.006(3) 0.022(3)
C16 0.049(2) 0.072(3) 0.071(3) -0.007(2) 0.010(2) 0.003(2)
C17 0.0351(19) 0.048(2) 0.059(2) 0.0046(19) 0.0055(16) -0.0006(18)
C18 0.0376(19) 0.043(2) 0.066(2) 0.007(2) 0.0041(18) 0.0004(16)
C19 0.041(2) 0.061(3) 0.076(3) -0.001(2) 0.003(2) -0.005(2)
C20 0.056(3) 0.051(3) 0.152(5) 0.012(3) -0.009(3) -0.013(2)
C21 0.062(3) 0.030(2) 0.090(3) 0.011(2) 0.003(3) -0.0055(18)
C22 0.045(2) 0.039(2) 0.056(2) -0.0055(18) 0.0013(19) -0.0027(16)
C23 0.041(2) 0.042(2) 0.044(2) -0.0021(17) -0.0023(17) -0.0039(17)
C24 0.049(2) 0.047(2) 0.043(2) -0.0087(18) -0.0040(17) -0.0026(18)
C25 0.056(2) 0.043(2) 0.040(2) -0.0017(16) -0.0009(18) -0.0029(18)
C26 0.060(3) 0.060(3) 0.054(2) 0.012(2) -0.003(2) -0.002(2)
C27 0.073(3) 0.049(2) 0.065(3) 0.015(2) 0.001(3) -0.001(2)
C28 0.060(3) 0.056(3) 0.088(3) 0.012(2) 0.007(2) -0.016(2)
C29 0.095(4) 0.058(3) 0.053(3) 0.008(2) -0.005(3) -0.031(3)
C30 0.062(3) 0.048(2) 0.053(2) 0.0030(19) -0.004(2) -0.021(2)
C31 0.078(3) 0.066(3) 0.061(3) 0.005(2) -0.014(2) -0.039(2)
C32 0.114(4) 0.044(3) 0.082(3) -0.002(2) 0.037(3) -0.019(3)
C33 0.151(6) 0.056(3) 0.129(5) -0.019(3) 0.040(5) -0.019(4)
C34 0.131(6) 0.077(4) 0.143(6) -0.030(4) 0.059(5) -0.004(4)
C35 0.063(3) 0.102(5) 0.093(4) -0.010(4) 0.009(3) -0.004(3)
C36 0.083(4) 0.082(4) 0.085(4) 0.001(3) -0.011(3) -0.023(3)

loop_
_atom_type_symbol
_atom_type_description
_atom_type_scat_dispersion_real
_atom_type_scat_dispersion_imag
_atom_type_scat_source
C C 0.0033 0.0016 'International Tables Vol C Tables 4.2.6.8 and 6.1.1.4'
H H 0.0000 0.0000 'International Tables Vol C Tables 4.2.6.8 and 6.1.1.4'
N N 0.0061 0.0033 'International Tables Vol C Tables 4.2.6.8 and 6.1.1.4'
O O 0.0106 0.0060 'International Tables Vol C Tables 4.2.6.8 and 6.1.1.4'
F F 0.0171 0.0103 'International Tables Vol C Tables 4.2.6.8 and 6.1.1.4'
S S 0.1246 0.1234 'International Tables Vol C Tables 4.2.6.8 and 6.1.1.4'
Fe Fe 0.3463 0.8444 'International Tables Vol C Tables 4.2.6.8 and 6.1.1.4'

loop_
_geom_angle_atom_site_label_1
_geom_angle_atom_site_label_2
_geom_angle_atom_site_label_3
_geom_angle
O1 Fe1 O4 101.04(13)
O1 Fe1 N4 90.64(13)
O4 Fe1 N4 87.90(12)
O1 Fe1 N1 88.46(12)
O4 Fe1 N1 96.35(11)
N4 Fe1 N1 175.75(12)
O1 Fe1 N2 161.73(12)
O4 Fe1 N2 92.48(13)
N4 Fe1 N2 102.19(13)
N1 Fe1 N2 77.79(12)
O1 Fe1 N3 90.42(11)
O4 Fe1 N3 161.49(11)
N4 Fe1 N3 77.38(11)
N1 Fe1 N3 98.47(11)
N2 Fe1 N3 79.93(12)
O3 S1 O2 115.3(3)
O3 S1 O1 115.5(2)
O2 S1 O1 114.0(2)
O3 S1 C35 103.9(3)
O2 S1 C35 105.2(3)
O1 S1 C35 100.5(2)
N1 C1 C2 122.8(3)
N1 C1 H1A 118.6
C2 C1 H1A 118.6
C1 N1 C9 118.1(3)
C1 N1 Fe1 126.5(2)
C9 N1 Fe1 113.9(2)
S1 O1 Fe1 150.6(2)
O6 S2 O4 114.9(2)
O6 S2 O5 116.7(2)
O4 S2 O5 113.3(2)
O6 S2 C36 104.2(3)
O4 S2 C36 102.5(2)
O5 S2 C36 102.8(3)
C14 N2 C13 111.3(3)
C14 N2 C17 103.4(3)
C13 N2 C17 109.7(3)
C14 N2 Fe1 117.6(2)
C13 N2 Fe1 105.4(2)
C17 N2 Fe1 109.3(2)
C1 C2 C7 117.8(3)
C1 C2 C3 124.7(4)
C7 C2 C3 117.5(4)
C22 N3 C18 108.8(3)
C22 N3 C21 110.6(3)
C18 N3 C21 103.2(3)
C22 N3 Fe1 106.4(2)
C18 N3 Fe1 109.4(2)
C21 N3 Fe1 118.2(2)
C2 C3 C4 108.3(4)
C2 C3 C10 108.7(4)
C4 C3 C10 87.5(4)
C2 C3 H3A 116.2
C4 C3 H3A 116.2
C10 C3 H3A 116.2
C23 N4 C31 117.9(3)
C23 N4 Fe1 115.0(2)
C31 N4 Fe1 126.5(3)
S2 O4 Fe1 150.59(19)
C3 C4 C5 85.9(4)
C3 C4 H4A 114.3
C5 C4 H4A 114.3
C3 C4 H4B 114.3
C5 C4 H4B 114.3
H4A C4 H4B 111.5
C6 C5 C10 112.2(5)
C6 C5 C4 110.4(5)
C10 C5 C4 87.9(4)
C6 C5 H5A 114.5
C10 C5 H5A 114.5
C4 C5 H5A 114.5
C7 C6 C5 109.4(4)
C7 C6 H6A 109.8
C5 C6 H6A 109.8
C7 C6 H6B 109.8
C5 C6 H6B 109.8
H6A C6 H6B 108.2
C8 C7 C2 119.0(3)
C8 C7 C6 123.7(4)
C2 C7 C6 117.3(4)
C7 C8 C9 120.3(3)
C7 C8 H8A 119.8
C9 C8 H8A 119.8
N1 C9 C8 121.9(3)
N1 C9 C13 114.9(3)
C8 C9 C13 123.2(4)
C5 C10 C12 112.7(5)
C5 C10 C11 120.6(5)
C12 C10 C11 108.0(5)
C5 C10 C3 84.5(4)
C12 C10 C3 111.6(5)
C11 C10 C3 118.0(4)
C10 C11 H11A 109.5
C10 C11 H11B 109.5
H11A C11 H11B 109.5
C10 C11 H11C 109.5
H11A C11 H11C 109.5
H11B C11 H11C 109.5
C10 C12 H12A 109.5
C10 C12 H12B 109.5
H12A C12 H12B 109.5
C10 C12 H12C 109.5
H12A C12 H12C 109.5
H12B C12 H12C 109.5
N2 C13 C9 110.8(3)
N2 C13 H13A 109.5
C9 C13 H13A 109.5
N2 C13 H13B 109.5
C9 C13 H13B 109.5
H13A C13 H13B 108.1
N2 C14 C15 107.5(3)
N2 C14 H14A 110.2
C15 C14 H14A 110.2
N2 C14 H14B 110.2
C15 C14 H14B 110.2
H14A C14 H14B 108.5
C14 C15 C16 105.7(4)
C14 C15 H15A 110.6
C16 C15 H15A 110.6
C14 C15 H15B 110.6
C16 C15 H15B 110.6
H15A C15 H15B 108.7
C15 C16 C17 105.5(3)
C15 C16 H16A 110.6
C17 C16 H16A 110.6
C15 C16 H16B 110.6
C17 C16 H16B 110.6
H16A C16 H16B 108.8
N2 C17 C18 111.4(3)
N2 C17 C16 105.6(3)
C18 C17 C16 111.9(3)
N2 C17 H17A 109.3
C18 C17 H17A 109.3
C16 C17 H17A 109.3
N3 C18 C17 110.4(3)
N3 C18 C19 106.3(3)
C17 C18 C19 112.2(3)
N3 C18 H18A 109.3
C17 C18 H18A 109.3
C19 C18 H18A 109.3
C20 C19 C18 105.3(3)
C20 C19 H19A 110.7
C18 C19 H19A 110.7
C20 C19 H19B 110.7
C18 C19 H19B 110.7
H19A C19 H19B 108.8
C19 C20 C21 106.3(4)
C19 C20 H20A 110.5
C21 C20 H20A 110.5
C19 C20 H20B 110.5
C21 C20 H20B 110.5
H20A C20 H20B 108.7
N3 C21 C20 106.3(3)
N3 C21 H21A 110.5
C20 C21 H21A 110.5
N3 C21 H21B 110.5
C20 C21 H21B 110.5
H21A C21 H21B 108.7
N3 C22 C23 111.0(3)
N3 C22 H22A 109.4
C23 C22 H22A 109.4
N3 C22 H22B 109.4
C23 C22 H22B 109.4
H22A C22 H22B 108.0
N4 C23 C24 121.0(3)
N4 C23 C22 116.7(3)
C24 C23 C22 122.3(3)
C23 C24 C25 121.3(3)
C23 C24 H24A 119.3
C25 C24 H24A 119.3
C30 C25 C24 117.7(4)
C30 C25 C26 118.4(3)
C24 C25 C26 123.8(3)
C25 C26 C27 110.2(3)
C25 C26 H26A 109.6
C27 C26 H26A 109.6
C25 C26 H26B 109.6
C27 C26 H26B 109.6
H26A C26 H26B 108.1
C26 C27 C32 111.8(4)
C26 C27 C28 106.9(3)
C32 C27 C28 87.6(4)
C26 C27 H27A 115.7
C32 C27 H27A 115.7
C28 C27 H27A 115.7
C29 C28 C27 84.8(4)
C29 C28 H28A 114.5
C27 C28 H28A 114.5
C29 C28 H28B 114.5
C27 C28 H28B 114.5
H28A C28 H28B 111.6
C30 C29 C28 107.4(4)
C30 C29 C32 108.8(4)
C28 C29 C32 89.4(4)
C30 C29 H29A 116.0
C28 C29 H29A 116.0
C32 C29 H29A 116.0
C25 C30 C31 118.6(4)
C25 C30 C29 117.0(4)
C31 C30 C29 124.3(4)
N4 C31 C30 123.4(4)
N4 C31 H31A 118.3
C30 C31 H31A 118.3
C34 C32 C33 109.1(4)
C34 C32 C29 118.2(4)
C33 C32 C29 112.7(5)
C34 C32 C27 118.3(5)
C33 C32 C27 111.8(4)
C29 C32 C27 85.1(3)
C32 C33 H33A 109.5
C32 C33 H33B 109.5
H33A C33 H33B 109.5
C32 C33 H33C 109.5
H33A C33 H33C 109.5
H33B C33 H33C 109.5
C32 C34 H34A 109.5
C32 C34 H34B 109.5
H34A C34 H34B 109.5
C32 C34 H34C 109.5
H34A C34 H34C 109.5
H34B C34 H34C 109.5
F3 C35 F1 108.7(5)
F3 C35 F2 107.4(5)
F1 C35 F2 107.1(5)
F3 C35 S1 110.6(4)
F1 C35 S1 112.4(4)
F2 C35 S1 110.5(4)
F5 C36 F4 107.3(6)
F5 C36 F6 104.9(5)
F4 C36 F6 110.1(6)
F5 C36 S2 113.0(4)
F4 C36 S2 111.5(4)
F6 C36 S2 109.7(4)

loop_
_geom_bond_atom_site_label_1
_geom_bond_atom_site_label_2
_geom_bond_distance
Fe1 O1 2.121(3)
Fe1 O4 2.127(3)
Fe1 N4 2.175(3)
Fe1 N1 2.180(3)
Fe1 N2 2.218(3)
Fe1 N3 2.228(3)
S1 O3 1.424(4)
S1 O2 1.436(4)
S1 O1 1.442(3)
S1 C35 1.809(6)
C1 N1 1.335(5)
C1 C2 1.399(5)
C1 H1A 0.9300
N1 C9 1.367(5)
F1 C35 1.316(5)
S2 O6 1.420(3)
S2 O4 1.444(3)
S2 O5 1.460(4)
S2 C36 1.802(6)
N2 C14 1.481(5)
N2 C13 1.481(5)
N2 C17 1.503(5)
F2 C35 1.328(7)
C2 C7 1.404(5)
C2 C3 1.487(6)
N3 C22 1.493(5)
N3 C18 1.494(4)
N3 C21 1.499(5)
C3 C4 1.515(7)
C3 C10 1.574(7)
C3 H3A 0.9800
F3 C35 1.315(6)
N4 C23 1.339(5)
N4 C31 1.355(5)
F4 C36 1.304(7)
C4 C5 1.548(8)
C4 H4A 0.9700
C4 H4B 0.9700
F5 C36 1.304(6)
C5 C6 1.528(8)
C5 C10 1.530(8)
C5 H5A 0.9800
F6 C36 1.330(6)
C6 C7 1.525(6)
C6 H6A 0.9700
C6 H6B 0.9700
C7 C8 1.366(6)
C8 C9 1.370(5)
C8 H8A 0.9300
C9 C13 1.505(5)
C10 C12 1.543(7)
C10 C11 1.551(9)
C11 H11A 0.9600
C11 H11B 0.9600
C11 H11C 0.9600
C12 H12A 0.9600
C12 H12B 0.9600
C12 H12C 0.9600
C13 H13A 0.9700
C13 H13B 0.9700
C14 C15 1.486(6)
C14 H14A 0.9700
C14 H14B 0.9700
C15 C16 1.527(7)
C15 H15A 0.9700
C15 H15B 0.9700
C16 C17 1.538(5)
C16 H16A 0.9700
C16 H16B 0.9700
C17 C18 1.523(6)
C17 H17A 0.9800
C18 C19 1.544(5)
C18 H18A 0.9800
C19 C20 1.512(6)
C19 H19A 0.9700
C19 H19B 0.9700
C20 C21 1.514(6)
C20 H20A 0.9700
C20 H20B 0.9700
C21 H21A 0.9700
C21 H21B 0.9700
C22 C23 1.499(5)
C22 H22A 0.9700
C22 H22B 0.9700
C23 C24 1.371(5)
C24 C25 1.388(5)
C24 H24A 0.9300
C25 C30 1.375(5)
C25 C26 1.507(5)
C26 C27 1.532(6)
C26 H26A 0.9700
C26 H26B 0.9700
C27 C32 1.557(7)
C27 C28 1.579(6)
C27 H27A 0.9800
C28 C29 1.536(6)
C28 H28A 0.9700
C28 H28B 0.9700
C29 C30 1.491(6)
C29 C32 1.549(7)
C29 H29A 0.9800
C30 C31 1.378(6)
C31 H31A 0.9300
C32 C34 1.524(7)
C32 C33 1.531(7)
C33 H33A 0.9600
C33 H33B 0.9600
C33 H33C 0.9600
C34 H34A 0.9600
C34 H34B 0.9600
C34 H34C 0.9600

loop_
_geom_torsion_atom_site_label_1
_geom_torsion_atom_site_label_2
_geom_torsion_atom_site_label_3
_geom_torsion_atom_site_label_4
_geom_torsion
C2 C1 N1 C9 1.2(5)
C2 C1 N1 Fe1 166.5(3)
O1 Fe1 N1 C1 11.1(3)
O4 Fe1 N1 C1 112.0(3)
N4 Fe1 N1 C1 -66.7(19)
N2 Fe1 N1 C1 -156.8(3)
N3 Fe1 N1 C1 -79.1(3)
O1 Fe1 N1 C9 177.0(3)
O4 Fe1 N1 C9 -82.1(3)
N4 Fe1 N1 C9 99.2(18)
N2 Fe1 N1 C9 9.1(2)
N3 Fe1 N1 C9 86.8(3)
O3 S1 O1 Fe1 29.9(5)
O2 S1 O1 Fe1 -107.0(4)
C35 S1 O1 Fe1 140.9(4)
O4 Fe1 O1 S1 11.9(4)
N4 Fe1 O1 S1 -76.1(4)
N1 Fe1 O1 S1 108.1(4)
N2 Fe1 O1 S1 148.9(4)
N3 Fe1 O1 S1 -153.5(4)
O1 Fe1 N2 C14 164.6(4)
O4 Fe1 N2 C14 -57.5(3)
N4 Fe1 N2 C14 30.9(3)
N1 Fe1 N2 C14 -153.5(3)
N3 Fe1 N2 C14 105.5(3)
O1 Fe1 N2 C13 -70.7(5)
O4 Fe1 N2 C13 67.2(2)
N4 Fe1 N2 C13 155.6(2)
N1 Fe1 N2 C13 -28.7(2)
N3 Fe1 N2 C13 -129.8(2)
O1 Fe1 N2 C17 47.1(5)
O4 Fe1 N2 C17 -174.9(2)
N4 Fe1 N2 C17 -86.5(2)
N1 Fe1 N2 C17 89.1(2)
N3 Fe1 N2 C17 -11.9(2)
N1 C1 C2 C7 -2.4(5)
N1 C1 C2 C3 -179.9(4)
O1 Fe1 N3 C22 64.0(2)
O4 Fe1 N3 C22 -64.6(5)
N4 Fe1 N3 C22 -26.5(2)
N1 Fe1 N3 C22 152.5(2)
N2 Fe1 N3 C22 -131.6(2)
O1 Fe1 N3 C18 -178.6(2)
O4 Fe1 N3 C18 52.7(5)
N4 Fe1 N3 C18 90.8(2)
N1 Fe1 N3 C18 -90.1(2)
N2 Fe1 N3 C18 -14.2(2)
O1 Fe1 N3 C21 -61.0(3)
O4 Fe1 N3 C21 170.3(4)
N4 Fe1 N3 C21 -151.6(3)
N1 Fe1 N3 C21 27.5(3)
N2 Fe1 N3 C21 103.4(3)
C1 C2 C3 C4 -137.1(4)
C7 C2 C3 C4 45.4(5)
C1 C2 C3 C10 129.3(4)
C7 C2 C3 C10 -48.2(5)
O1 Fe1 N4 C23 -80.4(3)
O4 Fe1 N4 C23 178.5(3)
N1 Fe1 N4 C23 -3(2)
N2 Fe1 N4 C23 86.5(3)
N3 Fe1 N4 C23 9.9(3)
O1 Fe1 N4 C31 109.0(4)
O4 Fe1 N4 C31 8.0(4)
N1 Fe1 N4 C31 -173.3(16)
N2 Fe1 N4 C31 -84.1(4)
N3 Fe1 N4 C31 -160.7(4)
O6 S2 O4 Fe1 -92.7(5)
O5 S2 O4 Fe1 44.9(5)
C36 S2 O4 Fe1 155.0(5)
O1 Fe1 O4 S2 79.3(5)
N4 Fe1 O4 S2 169.5(5)
N1 Fe1 O4 S2 -10.4(5)
N2 Fe1 O4 S2 -88.4(5)
N3 Fe1 O4 S2 -153.4(4)
C2 C3 C4 C5 -81.1(4)
C10 C3 C4 C5 27.8(4)
C3 C4 C5 C6 84.3(5)
C3 C4 C5 C10 -28.6(4)
C10 C5 C6 C7 49.8(6)
C4 C5 C6 C7 -46.4(6)
C1 C2 C7 C8 2.5(5)
C3 C2 C7 C8 -179.8(4)
C1 C2 C7 C6 -174.9(4)
C3 C2 C7 C6 2.8(6)
C5 C6 C7 C8 -179.2(4)
C5 C6 C7 C2 -1.9(7)
C2 C7 C8 C9 -1.5(6)
C6 C7 C8 C9 175.7(4)
C1 N1 C9 C8 -0.1(5)
Fe1 N1 C9 C8 -167.2(3)
C1 N1 C9 C13 -179.4(3)
Fe1 N1 C9 C13 13.4(4)
C7 C8 C9 N1 0.3(6)
C7 C8 C9 C13 179.6(4)
C6 C5 C10 C12 165.2(5)
C4 C5 C10 C12 -83.6(5)
C6 C5 C10 C11 35.7(7)
C4 C5 C10 C11 146.9(5)
C6 C5 C10 C3 -83.7(5)
C4 C5 C10 C3 27.5(4)
C2 C3 C10 C5 80.3(4)
C4 C3 C10 C5 -28.2(4)
C2 C3 C10 C12 -167.4(5)
C4 C3 C10 C12 84.1(6)
C2 C3 C10 C11 -41.6(6)
C4 C3 C10 C11 -150.1(5)
C14 N2 C13 C9 173.0(3)
C17 N2 C13 C9 -73.1(4)
Fe1 N2 C13 C9 44.5(3)
N1 C9 C13 N2 -40.4(5)
C8 C9 C13 N2 140.3(4)
C13 N2 C14 C15 82.3(4)
C17 N2 C14 C15 -35.5(4)
Fe1 N2 C14 C15 -156.0(3)
N2 C14 C15 C16 24.5(5)
C14 C15 C16 C17 -3.9(5)
C14 N2 C17 C18 -89.6(4)
C13 N2 C17 C18 151.5(3)
Fe1 N2 C17 C18 36.5(4)
C14 N2 C17 C16 32.1(4)
C13 N2 C17 C16 -86.8(4)
Fe1 N2 C17 C16 158.2(3)
C15 C16 C17 N2 -17.5(5)
C15 C16 C17 C18 103.9(4)
C22 N3 C18 C17 153.9(3)
C21 N3 C18 C17 -88.6(4)
Fe1 N3 C18 C17 38.1(3)
C22 N3 C18 C19 -84.1(4)
C21 N3 C18 C19 33.4(4)
Fe1 N3 C18 C19 160.0(3)
N2 C17 C18 N3 -50.6(4)
C16 C17 C18 N3 -168.6(3)
N2 C17 C18 C19 -169.1(3)
C16 C17 C18 C19 73.0(4)
N3 C18 C19 C20 -19.2(4)
C17 C18 C19 C20 101.6(4)
C18 C19 C20 C21 -2.6(5)
C22 N3 C21 C20 81.0(4)
C18 N3 C21 C20 -35.2(5)
Fe1 N3 C21 C20 -156.0(3)
C19 C20 C21 N3 23.5(5)
C18 N3 C22 C23 -78.2(4)
C21 N3 C22 C23 169.1(3)
Fe1 N3 C22 C23 39.5(3)
C31 N4 C23 C24 1.8(6)
Fe1 N4 C23 C24 -169.6(3)
C31 N4 C23 C22 -178.5(4)
Fe1 N4 C23 C22 10.1(4)
N3 C22 C23 N4 -34.7(4)
N3 C22 C23 C24 145.0(4)
N4 C23 C24 C25 -0.5(6)
C22 C23 C24 C25 179.9(3)
C23 C24 C25 C30 -2.3(6)
C23 C24 C25 C26 173.8(4)
C30 C25 C26 C27 -1.5(5)
C24 C25 C26 C27 -177.6(4)
C25 C26 C27 C32 46.4(5)
C25 C26 C27 C28 -47.8(5)
C26 C27 C28 C29 85.3(4)
C32 C27 C28 C29 -26.8(3)
C27 C28 C29 C30 -82.6(4)
C27 C28 C29 C32 26.9(3)
C24 C25 C30 C31 3.6(6)
C26 C25 C30 C31 -172.8(4)
C24 C25 C30 C29 -179.9(4)
C26 C25 C30 C29 3.8(6)
C28 C29 C30 C25 44.9(5)
C32 C29 C30 C25 -50.6(5)
C28 C29 C30 C31 -138.8(5)
C32 C29 C30 C31 125.7(5)
C23 N4 C31 C30 -0.4(7)
Fe1 N4 C31 C30 169.9(3)
C25 C30 C31 N4 -2.3(7)
C29 C30 C31 N4 -178.6(5)
C30 C29 C32 C34 -38.8(6)
C28 C29 C32 C34 -147.0(5)
C30 C29 C32 C33 -167.5(4)
C28 C29 C32 C33 84.3(5)
C30 C29 C32 C27 80.9(4)
C28 C29 C32 C27 -27.3(3)
C26 C27 C32 C34 38.8(6)
C28 C27 C32 C34 146.1(5)
C26 C27 C32 C33 166.8(5)
C28 C27 C32 C33 -85.9(5)
C26 C27 C32 C29 -80.7(4)
C28 C27 C32 C29 26.5(3)
O3 S1 C35 F3 175.6(4)
O2 S1 C35 F3 -62.8(5)
O1 S1 C35 F3 55.9(5)
O3 S1 C35 F1 -62.7(5)
O2 S1 C35 F1 58.9(5)
O1 S1 C35 F1 177.6(4)
O3 S1 C35 F2 56.9(4)
O2 S1 C35 F2 178.5(4)
O1 S1 C35 F2 -62.9(4)
O6 S2 C36 F5 59.9(5)
O4 S2 C36 F5 179.9(4)
O5 S2 C36 F5 -62.3(5)
O6 S2 C36 F4 -179.0(5)
O4 S2 C36 F4 -59.0(5)
O5 S2 C36 F4 58.8(5)
O6 S2 C36 F6 -56.8(4)
O4 S2 C36 F6 63.3(4)
O5 S2 C36 F6 -178.9(4)
